data_4336337
loop_
_publ_author_name
'Sergio S. Rozenel'
'Rosa Padilla'
'John Arnold'

_publ_section_title
;
 Chemistry of Reduced Monomeric and Dimeric Cobalt Complexes Supported by
 a PNP Pincer Ligand
;
_journal_name_full 'Inorganic Chemistry'
_journal_page_first 11544
_journal_page_last 11550
_journal_paper_doi 10.1021/ic4018882
_journal_volume 52
_journal_year 2013
_chemical_formula_moiety 'C32 H72 Co2 N2 P4'
_chemical_formula_sum 'C32 H72 Co2 N2 P4'
_chemical_formula_weight 726.66
_chemical_name_systematic
;
 ?
;
_space_group_IT_number 15
_symmetry_cell_setting monoclinic
_symmetry_space_group_name_Hall '-C 2yc'
_symmetry_space_group_name_H-M 'C 1 2/c 1'
_atom_sites_solution_hydrogens geom
_atom_sites_solution_primary direct
_atom_sites_solution_secondary difmap
_audit_creation_method SHELXL-97
_cell_angle_alpha 90.00
_cell_angle_beta 104.628(9)
_cell_angle_gamma 90.00
_cell_formula_units_Z 8
_cell_length_a 36.173(7)
_cell_length_b 10.119(5)
_cell_length_c 21.802(5)
_cell_measurement_reflns_used 9556
_cell_measurement_temperature 165(2)
_cell_measurement_theta_max 25.39
_cell_measurement_theta_min 2.75
_cell_volume 7722(4)
_computing_cell_refinement 'Bruker APEX2 v. 2009.1'
_computing_data_collection 'Bruker APEX2 v. 2009.1'
_computing_data_reduction 'Bruker APEX2 v. 2009.1'
_computing_molecular_graphics ORTEP-32
_computing_publication_material WinGX
_computing_structure_refinement 'SHELXL-97 (Sheldrick, 2008)'
_computing_structure_solution Sir-97
_diffrn_ambient_temperature 165(2)
_diffrn_detector_area_resol_mean 8.192
_diffrn_measured_fraction_theta_full 0.999
_diffrn_measured_fraction_theta_max 0.997
_diffrn_measurement_device_type 'Bruker SMART 1000 CCD'
_diffrn_measurement_method '\f and \w scans'
_diffrn_radiation_monochromator graphite
_diffrn_radiation_source 'fine-focus sealed tube'
_diffrn_radiation_type MoK\a
_diffrn_radiation_wavelength 0.71069
_diffrn_reflns_av_R_equivalents 0.0252
_diffrn_reflns_av_sigmaI/netI 0.0286
_diffrn_reflns_limit_h_max 42
_diffrn_reflns_limit_h_min -43
_diffrn_reflns_limit_k_max 10
_diffrn_reflns_limit_k_min -12
_diffrn_reflns_limit_l_max 26
_diffrn_reflns_limit_l_min -26
_diffrn_reflns_number 23317
_diffrn_reflns_theta_full 25.00
_diffrn_reflns_theta_max 25.43
_diffrn_reflns_theta_min 2.49
_exptl_absorpt_coefficient_mu 1.048
_exptl_absorpt_correction_T_max 0.882
_exptl_absorpt_correction_T_min 0.659
_exptl_absorpt_correction_type multi-scan
_exptl_absorpt_process_details SADABS
_exptl_crystal_colour brown
_exptl_crystal_density_diffrn 1.250
_exptl_crystal_description block
_exptl_crystal_F_000 3136
_exptl_crystal_size_max 0.45
_exptl_crystal_size_mid 0.34
_exptl_crystal_size_min 0.12
_refine_diff_density_max 0.626
_refine_diff_density_min -0.286
_refine_diff_density_rms 0.058
_refine_ls_extinction_method none
_refine_ls_goodness_of_fit_ref 1.045
_refine_ls_hydrogen_treatment mixed
_refine_ls_matrix_type full
_refine_ls_number_parameters 381
_refine_ls_number_reflns 7109
_refine_ls_number_restraints 0
_refine_ls_restrained_S_all 1.045
_refine_ls_R_factor_all 0.0441
_refine_ls_R_factor_gt 0.0310
_refine_ls_shift/su_max 0.000
_refine_ls_shift/su_mean 0.000
_refine_ls_structure_factor_coef Fsqd
_refine_ls_weighting_details 'calc w=1/[\s^2^(Fo^2^)+(0.0375P)^2^+8.5869P] where P=(Fo^2^+2Fc^2^)/3'
_refine_ls_weighting_scheme calc
_refine_ls_wR_factor_gt 0.0736
_refine_ls_wR_factor_ref 0.0799
_reflns_number_gt 5790
_reflns_number_total 7133
_reflns_threshold_expression >2sigma(I)
_cod_data_source_file ic4018882_si_007.cif
_cod_data_source_block (PNPCo)2_C-Hact
_cod_database_code 4336337

loop_
_symmetry_equiv_pos_as_xyz
'x, y, z'
'-x, y, -z+1/2'
'x+1/2, y+1/2, z'
'-x+1/2, y+1/2, -z+1/2'
'-x, -y, -z'
'x, -y, z-1/2'
'-x+1/2, -y+1/2, -z'
'x+1/2, -y+1/2, z-1/2'

loop_
_atom_site_label
_atom_site_type_symbol
_atom_site_fract_x
_atom_site_fract_y
_atom_site_fract_z
_atom_site_U_iso_or_equiv
_atom_site_adp_type
_atom_site_occupancy
_atom_site_symmetry_multiplicity
_atom_site_calc_flag
_atom_site_refinement_flags
C1 C 0.10396(7) 0.0335(3) 0.11072(11) 0.0366(6) Uani 1 1 d .
H1 H 0.0854 0.0094 0.1359 0.044 Uiso 1 1 calc R
C2 C 0.13332(7) -0.0753(2) 0.10886(12) 0.0365(6) Uani 1 1 d .
H2A H 0.1212 -0.1634 0.1070 0.044 Uiso 1 1 calc R
H2B H 0.1547 -0.0710 0.1474 0.044 Uiso 1 1 calc R
C3 C 0.04575(7) 0.1131(3) 0.03651(11) 0.0346(6) Uani 1 1 d .
H3A H 0.0340 0.0271 0.0208 0.041 Uiso 1 1 calc R
H3B H 0.0383 0.1776 0.0014 0.041 Uiso 1 1 calc R
C4 C 0.02968(7) 0.1587(3) 0.09127(12) 0.0378(6) Uani 1 1 d .
H4A H 0.0285 0.0835 0.1198 0.045 Uiso 1 1 calc R
H4B H 0.0035 0.1941 0.0748 0.045 Uiso 1 1 calc R
C5 C 0.12953(7) -0.1923(2) -0.01228(12) 0.0372(6) Uani 1 1 d .
H5 H 0.1367 -0.2738 0.0139 0.045 Uiso 1 1 calc R
C6 C 0.08599(8) -0.1815(3) -0.02947(16) 0.0552(8) Uani 1 1 d .
H6A H 0.0780 -0.1036 -0.0562 0.083 Uiso 1 1 calc R
H6B H 0.0772 -0.1731 0.0093 0.083 Uiso 1 1 calc R
H6C H 0.0748 -0.2610 -0.0526 0.083 Uiso 1 1 calc R
C7 C 0.14384(10) -0.2091(3) -0.07129(14) 0.0566(8) Uani 1 1 d .
H7A H 0.1308 -0.2842 -0.0959 0.085 Uiso 1 1 calc R
H7B H 0.1714 -0.2254 -0.0592 0.085 Uiso 1 1 calc R
H7C H 0.1385 -0.1286 -0.0970 0.085 Uiso 1 1 calc R
C8 C 0.20250(7) -0.0957(3) 0.06674(12) 0.0376(6) Uani 1 1 d .
H8 H 0.2122 -0.0452 0.1070 0.045 Uiso 1 1 calc R
C9 C 0.20978(8) -0.2409(3) 0.08494(14) 0.0456(7) Uani 1 1 d .
H9A H 0.2029 -0.2958 0.0467 0.068 Uiso 1 1 calc R
H9B H 0.1942 -0.2667 0.1138 0.068 Uiso 1 1 calc R
H9C H 0.2369 -0.2535 0.1060 0.068 Uiso 1 1 calc R
C10 C 0.22713(8) -0.0513(3) 0.02320(17) 0.0597(9) Uani 1 1 d .
H10A H 0.2541 -0.0666 0.0441 0.089 Uiso 1 1 calc R
H10B H 0.2230 0.0431 0.0139 0.089 Uiso 1 1 calc R
H10C H 0.2201 -0.1018 -0.0164 0.089 Uiso 1 1 calc R
C11 C 0.04882(7) 0.2806(3) 0.21304(11) 0.0362(6) Uani 1 1 d .
H11 H 0.0204 0.2746 0.2040 0.043 Uiso 1 1 calc R
C12 C 0.06137(8) 0.4018(3) 0.25438(12) 0.0462(7) Uani 1 1 d .
H12A H 0.0537 0.3918 0.2942 0.069 Uiso 1 1 calc R
H12B H 0.0493 0.4807 0.2320 0.069 Uiso 1 1 calc R
H12C H 0.0892 0.4108 0.2636 0.069 Uiso 1 1 calc R
C13 C 0.06541(9) 0.1561(3) 0.24852(13) 0.0532(8) Uani 1 1 d .
H13A H 0.0932 0.1559 0.2549 0.080 Uiso 1 1 calc R
H13B H 0.0545 0.0783 0.2238 0.080 Uiso 1 1 calc R
H13C H 0.0592 0.1540 0.2897 0.080 Uiso 1 1 calc R
C14 C 0.03530(7) 0.4393(2) 0.09594(12) 0.0349(6) Uani 1 1 d .
H14 H 0.0300 0.4212 0.0494 0.042 Uiso 1 1 calc R
C15 C -0.00391(7) 0.4633(3) 0.10817(14) 0.0499(7) Uani 1 1 d .
H15A H -0.0007 0.4941 0.1518 0.075 Uiso 1 1 calc R
H15B H -0.0186 0.3807 0.1019 0.075 Uiso 1 1 calc R
H15C H -0.0176 0.5304 0.0786 0.075 Uiso 1 1 calc R
C16 C 0.05881(8) 0.5660(3) 0.10618(13) 0.0423(6) Uani 1 1 d .
H16A H 0.0454 0.6345 0.0772 0.063 Uiso 1 1 calc R
H16B H 0.0838 0.5493 0.0978 0.063 Uiso 1 1 calc R
H16C H 0.0624 0.5958 0.1501 0.063 Uiso 1 1 calc R
C17 C 0.09308(7) 0.3963(2) -0.01332(10) 0.0304(5) Uani 1 1 d .
H17A H 0.0894 0.4902 -0.0037 0.036 Uiso 1 1 calc R
H17B H 0.0688 0.3491 -0.0155 0.036 Uiso 1 1 calc R
C18 C 0.10263(7) 0.3866(2) -0.07775(10) 0.0340(6) Uani 1 1 d .
H18A H 0.1230 0.4504 -0.0801 0.041 Uiso 1 1 calc R
H18B H 0.0797 0.4062 -0.1124 0.041 Uiso 1 1 calc R
C19 C 0.15530(7) 0.4340(2) 0.05414(10) 0.0293(5) Uani 1 1 d .
H19A H 0.1459 0.5186 0.0674 0.035 Uiso 1 1 calc R
H19B H 0.1645 0.4513 0.0158 0.035 Uiso 1 1 calc R
C20 C 0.18832(6) 0.3844(2) 0.10679(10) 0.0285(5) Uani 1 1 d .
H20A H 0.2046 0.4596 0.1261 0.034 Uiso 1 1 calc R
H20B H 0.2041 0.3224 0.0891 0.034 Uiso 1 1 calc R
C21 C 0.08085(9) 0.1444(3) -0.15116(11) 0.0454(7) Uani 1 1 d .
H21 H 0.0885 0.0515 -0.1574 0.054 Uiso 1 1 calc R
C22 C 0.07516(12) 0.2142(3) -0.21537(13) 0.0740(11) Uani 1 1 d .
H22A H 0.0534 0.1744 -0.2460 0.111 Uiso 1 1 calc R
H22B H 0.0983 0.2044 -0.2306 0.111 Uiso 1 1 calc R
H22C H 0.0701 0.3082 -0.2105 0.111 Uiso 1 1 calc R
C23 C 0.04326(8) 0.1365(3) -0.13228(14) 0.0543(8) Uani 1 1 d .
H23A H 0.0333 0.2259 -0.1296 0.082 Uiso 1 1 calc R
H23B H 0.0474 0.0930 -0.0909 0.082 Uiso 1 1 calc R
H23C H 0.0248 0.0855 -0.1641 0.082 Uiso 1 1 calc R
C24 C 0.15826(9) 0.2403(3) -0.12499(13) 0.0477(7) Uani 1 1 d .
H24 H 0.1480 0.2957 -0.1635 0.057 Uiso 1 1 calc R
C25 C 0.19252(9) 0.3117(3) -0.08352(14) 0.0557(8) Uani 1 1 d .
H25A H 0.2024 0.2613 -0.0445 0.084 Uiso 1 1 calc R
H25B H 0.1847 0.3999 -0.0730 0.084 Uiso 1 1 calc R
H25C H 0.2125 0.3201 -0.1064 0.084 Uiso 1 1 calc R
C26 C 0.17096(11) 0.1075(3) -0.14685(18) 0.0792(12) Uani 1 1 d .
H26A H 0.1904 0.1228 -0.1702 0.119 Uiso 1 1 calc R
H26B H 0.1489 0.0629 -0.1745 0.119 Uiso 1 1 calc R
H26C H 0.1816 0.0519 -0.1098 0.119 Uiso 1 1 calc R
C27 C 0.17917(7) 0.4268(2) 0.23193(11) 0.0335(6) Uani 1 1 d .
H27 H 0.2065 0.4542 0.2393 0.040 Uiso 1 1 calc R
C28 C 0.15476(7) 0.5493(3) 0.21154(12) 0.0398(6) Uani 1 1 d .
H28A H 0.1277 0.5264 0.2052 0.060 Uiso 1 1 calc R
H28B H 0.1591 0.5832 0.1718 0.060 Uiso 1 1 calc R
H28C H 0.1618 0.6172 0.2445 0.060 Uiso 1 1 calc R
C29 C 0.17376(9) 0.3736(3) 0.29502(12) 0.0512(8) Uani 1 1 d .
H29A H 0.1732 0.4476 0.3238 0.077 Uiso 1 1 calc R
H29B H 0.1950 0.3144 0.3142 0.077 Uiso 1 1 calc R
H29C H 0.1496 0.3249 0.2873 0.077 Uiso 1 1 calc R
C30 C 0.20838(6) 0.1784(2) 0.19797(11) 0.0308(5) Uani 1 1 d .
H30 H 0.2099 0.1248 0.1601 0.037 Uiso 1 1 calc R
C31 C 0.24818(7) 0.2357(3) 0.22310(13) 0.0432(7) Uani 1 1 d .
H31A H 0.2498 0.2790 0.2639 0.065 Uiso 1 1 calc R
H31B H 0.2532 0.3005 0.1928 0.065 Uiso 1 1 calc R
H31C H 0.2671 0.1645 0.2288 0.065 Uiso 1 1 calc R
C32 C 0.19892(8) 0.0792(3) 0.24445(12) 0.0432(7) Uani 1 1 d .
H32A H 0.2135 -0.0022 0.2440 0.065 Uiso 1 1 calc R
H32B H 0.1715 0.0591 0.2320 0.065 Uiso 1 1 calc R
H32C H 0.2056 0.1169 0.2872 0.065 Uiso 1 1 calc R
N1 N 0.12354(5) 0.33913(17) 0.03833(8) 0.0235(4) Uani 1 1 d .
N2 N 0.08731(5) 0.09859(18) 0.05358(8) 0.0260(4) Uani 1 1 d .
P1 P 0.169671(16) 0.29955(6) 0.16785(3) 0.02286(13) Uani 1 1 d .
P2 P 0.11910(2) 0.21476(6) -0.08479(3) 0.03280(15) Uani 1 1 d .
P3 P 0.061801(17) 0.28970(6) 0.13517(3) 0.02717(14) Uani 1 1 d .
P4 P 0.151114(17) -0.04846(6) 0.03780(3) 0.02755(14) Uani 1 1 d .
Co1 Co 0.115046(8) 0.22947(3) 0.109977(13) 0.02173(8) Uani 1 1 d .
Co2 Co 0.131888(9) 0.15410(3) 0.015463(13) 0.02460(9) Uani 1 1 d .
H101 H 0.1704(9) 0.176(3) 0.0184(15) 0.084(11) Uiso 1 1 d .

loop_
_atom_site_aniso_label
_atom_site_aniso_U_11
_atom_site_aniso_U_22
_atom_site_aniso_U_33
_atom_site_aniso_U_23
_atom_site_aniso_U_13
_atom_site_aniso_U_12
C1 0.0400(15) 0.0320(14) 0.0408(13) 0.0048(11) 0.0158(11) 0.0029(12)
C2 0.0425(15) 0.0267(13) 0.0419(14) 0.0099(11) 0.0137(11) 0.0043(11)
C3 0.0263(13) 0.0337(14) 0.0417(13) -0.0059(12) 0.0049(10) -0.0064(11)
C4 0.0245(13) 0.0403(15) 0.0492(15) -0.0053(13) 0.0102(11) -0.0036(11)
C5 0.0404(15) 0.0209(12) 0.0467(14) -0.0015(11) 0.0039(12) -0.0043(11)
C6 0.0412(17) 0.0345(16) 0.080(2) -0.0027(15) -0.0035(15) -0.0098(13)
C7 0.074(2) 0.0432(17) 0.0495(17) -0.0165(15) 0.0109(15) -0.0094(16)
C8 0.0324(14) 0.0287(13) 0.0493(15) -0.0073(12) 0.0059(11) 0.0018(11)
C9 0.0393(16) 0.0349(15) 0.0578(17) -0.0021(13) 0.0034(13) 0.0079(12)
C10 0.0365(17) 0.0510(19) 0.096(2) 0.0041(18) 0.0247(16) -0.0029(14)
C11 0.0319(14) 0.0412(15) 0.0404(14) 0.0045(12) 0.0179(11) 0.0012(12)
C12 0.0508(17) 0.0523(18) 0.0395(14) -0.0028(13) 0.0187(13) 0.0014(14)
C13 0.068(2) 0.0489(18) 0.0496(16) 0.0145(15) 0.0269(15) 0.0049(16)
C14 0.0297(13) 0.0367(14) 0.0368(13) 0.0018(11) 0.0059(10) 0.0081(11)
C15 0.0321(15) 0.0526(18) 0.0636(18) 0.0029(15) 0.0091(13) 0.0127(13)
C16 0.0448(16) 0.0320(15) 0.0506(15) 0.0072(12) 0.0132(12) 0.0072(12)
C17 0.0379(14) 0.0230(12) 0.0276(11) 0.0014(10) 0.0034(10) 0.0044(10)
C18 0.0474(15) 0.0264(13) 0.0247(11) 0.0039(10) 0.0024(10) -0.0002(11)
C19 0.0354(13) 0.0218(12) 0.0310(12) 0.0021(10) 0.0087(10) -0.0043(10)
C20 0.0275(13) 0.0244(12) 0.0349(12) 0.0009(10) 0.0104(10) -0.0058(10)
C21 0.073(2) 0.0291(14) 0.0281(12) -0.0036(11) 0.0016(13) -0.0064(14)
C22 0.125(3) 0.055(2) 0.0310(15) 0.0027(15) -0.0018(17) -0.020(2)
C23 0.0558(19) 0.0498(19) 0.0466(16) -0.0053(14) -0.0073(14) -0.0026(15)
C24 0.078(2) 0.0376(16) 0.0383(14) -0.0056(12) 0.0338(14) -0.0121(15)
C25 0.066(2) 0.0516(19) 0.0612(19) -0.0038(16) 0.0381(16) -0.0111(16)
C26 0.107(3) 0.058(2) 0.102(3) -0.034(2) 0.082(2) -0.028(2)
C27 0.0293(13) 0.0354(14) 0.0341(12) -0.0106(11) 0.0052(10) -0.0028(11)
C28 0.0404(15) 0.0341(15) 0.0459(14) -0.0100(12) 0.0129(12) 0.0006(12)
C29 0.061(2) 0.060(2) 0.0307(13) -0.0076(13) 0.0087(13) 0.0083(16)
C30 0.0282(13) 0.0274(13) 0.0350(12) 0.0022(10) 0.0047(10) 0.0041(10)
C31 0.0279(14) 0.0411(16) 0.0563(16) 0.0046(13) 0.0025(12) 0.0041(12)
C32 0.0437(16) 0.0350(15) 0.0457(15) 0.0135(12) 0.0015(12) 0.0009(13)
N1 0.0260(10) 0.0170(9) 0.0257(9) 0.0016(8) 0.0033(7) -0.0011(8)
N2 0.0244(10) 0.0229(10) 0.0296(10) -0.0041(8) 0.0049(8) -0.0027(8)
P1 0.0220(3) 0.0218(3) 0.0245(3) 0.0000(2) 0.0054(2) -0.0014(2)
P2 0.0506(4) 0.0240(3) 0.0251(3) -0.0011(3) 0.0119(3) -0.0043(3)
P3 0.0235(3) 0.0271(3) 0.0317(3) 0.0003(3) 0.0083(2) 0.0008(3)
P4 0.0302(3) 0.0190(3) 0.0343(3) -0.0007(3) 0.0100(3) -0.0006(2)
Co1 0.02124(16) 0.01960(16) 0.02425(15) 0.00092(12) 0.00556(11) -0.00144(12)
Co2 0.03112(18) 0.01796(16) 0.02567(16) -0.00007(12) 0.00891(12) -0.00149(13)

loop_
_atom_type_symbol
_atom_type_description
_atom_type_scat_dispersion_real
_atom_type_scat_dispersion_imag
_atom_type_scat_source
C C 0.0033 0.0016 'International Tables Vol C Tables 4.2.6.8 and 6.1.1.4'
H H 0.0000 0.0000 'International Tables Vol C Tables 4.2.6.8 and 6.1.1.4'
N N 0.0061 0.0033 'International Tables Vol C Tables 4.2.6.8 and 6.1.1.4'
P P 0.1023 0.0942 'International Tables Vol C Tables 4.2.6.8 and 6.1.1.4'
Co Co 0.3494 0.9721 'International Tables Vol C Tables 4.2.6.8 and 6.1.1.4'

loop_
_geom_angle_atom_site_label_1
_geom_angle_atom_site_label_2
_geom_angle_atom_site_label_3
_geom_angle
N2 C1 C2 117.2(2)
N2 C1 Co1 64.81(12)
C2 C1 Co1 124.17(18)
C1 C2 P4 107.91(16)
N2 C3 C4 113.68(19)
C3 C4 P3 107.84(16)
C7 C5 C6 110.6(2)
C7 C5 P4 113.74(18)
C6 C5 P4 109.92(18)
C10 C8 C9 110.9(2)
C10 C8 P4 113.7(2)
C9 C8 P4 115.19(18)
C13 C11 C12 110.2(2)
C13 C11 P3 110.17(18)
C12 C11 P3 113.04(17)
C16 C14 C15 110.4(2)
C16 C14 P3 114.19(17)
C15 C14 P3 116.00(19)
N1 C17 C18 112.09(19)
C17 C18 P2 106.68(15)
N1 C19 C20 112.35(18)
C19 C20 P1 109.73(15)
C23 C21 C22 110.4(3)
C23 C21 P2 110.37(18)
C22 C21 P2 115.7(2)
C25 C24 C26 109.8(3)
C25 C24 P2 112.88(18)
C26 C24 P2 110.34(19)
C28 C27 C29 110.6(2)
C28 C27 P1 111.07(16)
C29 C27 P1 112.80(18)
C31 C30 C32 111.3(2)
C31 C30 P1 115.94(18)
C32 C30 P1 113.24(17)
C19 N1 C17 108.11(17)
C19 N1 Co2 121.11(14)
C17 N1 Co2 108.02(13)
C19 N1 Co1 116.36(13)
C17 N1 Co1 125.38(14)
Co2 N1 Co1 74.67(7)
C1 N2 C3 117.13(19)
C1 N2 Co1 73.51(13)
C3 N2 Co1 115.69(15)
C1 N2 Co2 106.31(14)
C3 N2 Co2 136.55(15)
Co1 N2 Co2 74.61(6)
C20 P1 C30 100.48(11)
C20 P1 C27 100.78(11)
C30 P1 C27 102.21(11)
C20 P1 Co1 100.18(8)
C30 P1 Co1 118.95(8)
C27 P1 Co1 128.83(8)
C18 P2 C24 101.96(12)
C18 P2 C21 103.30(12)
C24 P2 C21 100.98(13)
C18 P2 Co2 99.79(7)
C24 P2 Co2 120.74(10)
C21 P2 Co2 126.15(9)
C4 P3 C11 99.45(12)
C4 P3 C14 99.16(12)
C11 P3 C14 103.67(11)
C4 P3 Co1 98.36(8)
C11 P3 Co1 129.99(8)
C14 P3 Co1 118.95(8)
C2 P4 C5 101.18(12)
C2 P4 C8 101.98(12)
C5 P4 C8 103.37(12)
C2 P4 Co2 99.60(8)
C5 P4 Co2 122.64(9)
C8 P4 Co2 123.39(8)
N2 Co1 N1 92.36(8)
N2 Co1 C1 41.67(9)
N1 Co1 C1 128.25(9)
N2 Co1 P1 148.33(6)
N1 Co1 P1 88.62(6)
C1 Co1 P1 117.85(7)
N2 Co1 P3 90.13(6)
N1 Co1 P3 110.79(6)
C1 Co1 P3 94.65(7)
P1 Co1 P3 119.00(3)
N2 Co1 Co2 55.70(5)
N1 Co1 Co2 52.26(6)
C1 Co1 Co2 77.92(7)
P1 Co1 Co2 102.11(2)
P3 Co1 Co2 136.07(2)
N1 Co2 N2 88.38(7)
N1 Co2 P4 153.28(6)
N2 Co2 P4 83.80(6)
N1 Co2 P2 88.81(6)
N2 Co2 P2 118.95(5)
P4 Co2 P2 117.30(3)
N1 Co2 Co1 53.08(5)
N2 Co2 Co1 49.69(5)
P4 Co2 Co1 103.96(2)
P2 Co2 Co1 136.32(3)

loop_
_geom_bond_atom_site_label_1
_geom_bond_atom_site_label_2
_geom_bond_distance
C1 N2 1.403(3)
C1 C2 1.537(3)
C1 Co1 2.024(3)
C2 P4 1.842(2)
C3 N2 1.462(3)
C3 C4 1.526(3)
C4 P3 1.861(3)
C5 C7 1.513(4)
C5 C6 1.528(4)
C5 P4 1.868(3)
C8 C10 1.525(4)
C8 C9 1.528(4)
C8 P4 1.868(2)
C11 C13 1.520(4)
C11 C12 1.522(4)
C11 P3 1.874(2)
C14 C16 1.524(4)
C14 C15 1.527(3)
C14 P3 1.878(3)
C17 N1 1.480(3)
C17 C18 1.532(3)
C18 P2 1.857(3)
C19 N1 1.470(3)
C19 C20 1.518(3)
C20 P1 1.849(2)
C21 C23 1.519(4)
C21 C22 1.534(4)
C21 P2 1.872(3)
C24 C25 1.520(4)
C24 C26 1.534(4)
C24 P2 1.862(3)
C27 C28 1.521(3)
C27 C29 1.535(4)
C27 P1 1.867(2)
C30 C31 1.520(3)
C30 C32 1.525(3)
C30 P1 1.852(2)
N1 Co2 1.980(2)
N1 Co1 2.0020(18)
N2 Co1 1.9102(19)
N2 Co2 2.0695(18)
P1 Co1 2.1772(7)
P2 Co2 2.2040(8)
P3 Co1 2.2175(7)
P4 Co2 2.1798(12)
Co1 Co2 2.4151(13)
